data_4347059
loop_
_publ_author_name
'\<Sembera, Filip'
'Plutnar, Jan'
'Higelin, Alexander'
'Janou\<sek, Zbyn\<ek'
'C\'isa\<rov\'a, Ivana'
'Michl, Josef'

_publ_section_title
;
 Metal Complexes with Very Large Dipole Moments: the Anionic Carborane
 Nitriles 12-NC-CB11X11(-) (X = H, F, CH3) as Ligands on Pt(II) and
 Pd(II).
;
_journal_issue 8
_journal_name_full 'Inorganic chemistry'
_journal_page_first 3797
_journal_page_last 3806
_journal_paper_doi 10.1021/acs.inorgchem.5b02678
_journal_volume 55
_journal_year 2016
_chemical_compound_source 'synthesized by the authors'
_chemical_formula_moiety 'C36 H84 B22 N2 P2 Pt, 2(C2 H4 O)'
_chemical_formula_sum 'C40 H92 B22 N2 O2 P2 Pt'
_chemical_formula_weight 1128.01
_space_group_IT_number 15
_space_group_name_Hall '-C 2yc'
_space_group_name_H-M_alt 'C 1 2/c 1'
_symmetry_cell_setting monoclinic
_symmetry_space_group_name_H-M 'C 1 2/c 1'
_atom_sites_solution_hydrogens geom
_atom_sites_solution_primary direct
_atom_sites_solution_secondary difmap
_audit_creation_method SHELXL-97
_cell_angle_alpha 90.00
_cell_angle_beta 92.1090(10)
_cell_angle_gamma 90.00
_cell_formula_units_Z 4
_cell_length_a 15.8752(4)
_cell_length_b 15.3345(3)
_cell_length_c 26.8303(6)
_cell_measurement_reflns_used 9943
_cell_measurement_temperature 150(2)
_cell_measurement_theta_max 27.4853
_cell_measurement_theta_min 2.4215
_cell_volume 6527.1(3)
_computing_cell_refinement 'SAINT V8.34A (Bruker AXS Inc., 2013)'
_computing_data_collection 'Bruker Instrument Service v2013.12.0.0'
_computing_data_reduction 'SAINT V8.34A (Bruker AXS Inc., 2013)'
_computing_structure_refinement 'SHELXL-97 (Sheldrick, 1997)'
_computing_structure_solution 'SHELXL-2014 (Sheldrick, 2014)'
_diffrn_ambient_temperature 150(2)
_diffrn_measured_fraction_theta_full 0.999
_diffrn_measured_fraction_theta_max 0.999
_diffrn_measurement_device_type 'Bruker APEX-II CCD'
_diffrn_measurement_method '\f and \w scans'
_diffrn_radiation_monochromator graphite
_diffrn_radiation_source 'fine-focus sealed tube'
_diffrn_radiation_type MoK\a
_diffrn_radiation_wavelength 0.71073
_diffrn_reflns_av_R_equivalents 0.0277
_diffrn_reflns_av_sigmaI/netI 0.0194
_diffrn_reflns_limit_h_max 20
_diffrn_reflns_limit_h_min -20
_diffrn_reflns_limit_k_max 19
_diffrn_reflns_limit_k_min -19
_diffrn_reflns_limit_l_max 34
_diffrn_reflns_limit_l_min -34
_diffrn_reflns_number 47016
_diffrn_reflns_theta_full 27.50
_diffrn_reflns_theta_max 27.50
_diffrn_reflns_theta_min 1.85
_diffrn_standards_number 0
_exptl_absorpt_coefficient_mu 2.230
_exptl_absorpt_correction_T_max 0.7603
_exptl_absorpt_correction_T_min 0.5562
_exptl_absorpt_correction_type numerical
_exptl_absorpt_process_details 'SADABS V2014/2 (Bruker AXS Inc.)'
_exptl_crystal_colour colourless
_exptl_crystal_density_diffrn 1.148
_exptl_crystal_density_method 'not measured'
_exptl_crystal_description prism
_exptl_crystal_F_000 2320
_exptl_crystal_size_max 0.30
_exptl_crystal_size_mid 0.26
_exptl_crystal_size_min 0.13
_refine_diff_density_max 2.177
_refine_diff_density_min -0.749
_refine_diff_density_rms 0.125
_refine_ls_extinction_method none
_refine_ls_goodness_of_fit_ref 1.105
_refine_ls_hydrogen_treatment mixed
_refine_ls_matrix_type full
_refine_ls_number_parameters 322
_refine_ls_number_reflns 7503
_refine_ls_number_restraints 0
_refine_ls_restrained_S_all 1.105
_refine_ls_R_factor_all 0.0325
_refine_ls_R_factor_gt 0.0299
_refine_ls_shift/su_max 0.001
_refine_ls_shift/su_mean 0.000
_refine_ls_structure_factor_coef Fsqd
_refine_ls_weighting_details 'calc w=1/[\s^2^(Fo^2^)+(0.0487P)^2^+27.7552P] where P=(Fo^2^+2Fc^2^)/3'
_refine_ls_weighting_scheme calc
_refine_ls_wR_factor_gt 0.0866
_refine_ls_wR_factor_ref 0.0886
_reflns_number_gt 7052
_reflns_number_total 7503
_reflns_threshold_expression I>2\s(I)
_cod_data_source_file ic5b02678_si_007.cif
_cod_data_source_block fs603_plutnar
_cod_database_code 4347059

loop_
_symmetry_equiv_pos_as_xyz
'x, y, z'
'-x, y, -z+1/2'
'x+1/2, y+1/2, z'
'-x+1/2, y+1/2, -z+1/2'
'-x, -y, -z'
'x, -y, z-1/2'
'-x+1/2, -y+1/2, -z'
'x+1/2, -y+1/2, z-1/2'

loop_
_atom_site_label
_atom_site_type_symbol
_atom_site_fract_x
_atom_site_fract_y
_atom_site_fract_z
_atom_site_U_iso_or_equiv
_atom_site_adp_type
_atom_site_occupancy
_atom_site_symmetry_multiplicity
_atom_site_calc_flag
_atom_site_refinement_flags
Pt1 Pt 1.0000 0.982243(10) 0.2500 0.01481(6) Uani 1 2 d S
P1 P 0.97435(5) 1.08270(5) 0.18893(3) 0.01976(16) Uani 1 1 d .
N1A N 1.00778(17) 0.88465(17) 0.30280(9) 0.0190(5) Uani 1 1 d .
C1A C 1.0042(2) 0.6175(2) 0.45906(12) 0.0227(6) Uani 1 1 d .
C2A C 1.00594(19) 0.8330(2) 0.33357(11) 0.0185(6) Uani 1 1 d .
C3A C 0.8712(2) 0.7045(3) 0.50935(13) 0.0315(8) Uani 1 1 d .
H3A1 H 0.8268 0.6608 0.5040 0.047 Uiso 1 1 calc R
H3A2 H 0.8457 0.7626 0.5109 0.047 Uiso 1 1 calc R
H3A3 H 0.9024 0.6924 0.5408 0.047 Uiso 1 1 calc R
C4A C 1.0805(3) 0.7353(3) 0.53118(13) 0.0336(8) Uani 1 1 d .
H4A1 H 1.0399 0.7146 0.5551 0.050 Uiso 1 1 calc R
H4A2 H 1.0895 0.7981 0.5357 0.050 Uiso 1 1 calc R
H4A3 H 1.1342 0.7045 0.5367 0.050 Uiso 1 1 calc R
C5A C 1.1843(2) 0.5981(3) 0.45531(15) 0.0373(9) Uani 1 1 d .
H5A1 H 1.1787 0.5798 0.4900 0.056 Uiso 1 1 calc R
H5A2 H 1.2316 0.6389 0.4533 0.056 Uiso 1 1 calc R
H5A3 H 1.1949 0.5469 0.4346 0.056 Uiso 1 1 calc R
C6A C 1.0387(3) 0.4840(2) 0.38669(16) 0.0371(9) Uani 1 1 d .
H6A1 H 1.0972 0.4764 0.3771 0.056 Uiso 1 1 calc R
H6A2 H 1.0005 0.4663 0.3590 0.056 Uiso 1 1 calc R
H6A3 H 1.0283 0.4480 0.4160 0.056 Uiso 1 1 calc R
C7A C 0.9258(2) 0.6324(3) 0.30763(13) 0.0301(8) Uani 1 1 d .
H7A1 H 0.9078 0.6851 0.2895 0.045 Uiso 1 1 calc R
H7A2 H 0.8774 0.5935 0.3112 0.045 Uiso 1 1 calc R
H7A3 H 0.9693 0.6024 0.2890 0.045 Uiso 1 1 calc R
C8A C 1.1420(2) 0.6624(3) 0.33007(13) 0.0298(7) Uani 1 1 d .
H8A1 H 1.1319 0.7069 0.3043 0.045 Uiso 1 1 calc R
H8A2 H 1.1355 0.6043 0.3152 0.045 Uiso 1 1 calc R
H8A3 H 1.1994 0.6688 0.3444 0.045 Uiso 1 1 calc R
C9A C 1.1686(2) 0.8216(3) 0.42198(14) 0.0320(8) Uani 1 1 d .
H9A1 H 1.1713 0.8520 0.3899 0.048 Uiso 1 1 calc R
H9A2 H 1.2205 0.7880 0.4281 0.048 Uiso 1 1 calc R
H9A3 H 1.1626 0.8644 0.4487 0.048 Uiso 1 1 calc R
C10A C 0.9678(3) 0.8894(2) 0.45750(13) 0.0306(8) Uani 1 1 d .
H10A H 1.0213 0.9189 0.4656 0.046 Uiso 1 1 calc R
H10B H 0.9340 0.8868 0.4873 0.046 Uiso 1 1 calc R
H10C H 0.9368 0.9218 0.4312 0.046 Uiso 1 1 calc R
C11A C 0.8184(2) 0.7734(3) 0.38501(14) 0.0314(8) Uani 1 1 d .
C12A C 0.8452(3) 0.5508(3) 0.41954(15) 0.0354(8) Uani 1 1 d .
H12A H 0.8682 0.4927 0.4269 0.053 Uiso 1 1 calc R
H12B H 0.8137 0.5495 0.3874 0.053 Uiso 1 1 calc R
H12C H 0.8074 0.5680 0.4459 0.053 Uiso 1 1 calc R
B2A B 0.9201(2) 0.6191(3) 0.41695(14) 0.0234(7) Uani 1 1 d .
B3A B 0.9340(2) 0.7011(3) 0.46435(13) 0.0224(7) Uani 1 1 d .
B4A B 1.0448(2) 0.7170(3) 0.47596(13) 0.0225(7) Uani 1 1 d .
B5A B 1.0997(2) 0.6447(3) 0.43594(14) 0.0237(7) Uani 1 1 d .
B6A B 1.0226(2) 0.5841(3) 0.39972(14) 0.0238(7) Uani 1 1 d .
B7A B 0.9633(2) 0.6586(2) 0.36129(13) 0.0208(7) Uani 1 1 d .
B8A B 1.0758(2) 0.6743(2) 0.37290(13) 0.0209(7) Uani 1 1 d .
B9A B 1.0895(2) 0.7572(3) 0.42065(13) 0.0212(7) Uani 1 1 d .
B10A B 0.9860(2) 0.7926(2) 0.43848(13) 0.0212(7) Uani 1 1 d .
B11A B 0.9080(2) 0.7317(2) 0.40159(13) 0.0208(7) Uani 1 1 d .
B12A B 1.0049(2) 0.7633(2) 0.37580(13) 0.0183(6) Uani 1 1 d .
C1 C 0.9179(2) 1.0318(2) 0.13618(12) 0.0229(6) Uani 1 1 d .
H1A H 0.9538 0.9853 0.1227 0.027 Uiso 1 1 calc R
H1B H 0.8663 1.0038 0.1483 0.027 Uiso 1 1 calc R
C2 C 0.8925(3) 1.0946(3) 0.09372(13) 0.0332(8) Uani 1 1 d .
H2A H 0.8547 1.1394 0.1062 0.050 Uiso 1 1 calc R
H2B H 0.8637 1.0621 0.0667 0.050 Uiso 1 1 calc R
H2C H 0.9431 1.1225 0.0811 0.050 Uiso 1 1 calc R
C3 C 1.0668(3) 1.1326(3) 0.16310(14) 0.0352(9) Uani 1 1 d .
H3A H 1.0484 1.1738 0.1364 0.042 Uiso 1 1 calc R
H3B H 1.0970 1.1665 0.1896 0.042 Uiso 1 1 calc R
C4 C 1.1272(3) 1.0664(4) 0.14170(19) 0.0603(16) Uani 1 1 d .
H4A H 1.1444 1.0244 0.1676 0.090 Uiso 1 1 calc R
H4B H 1.1771 1.0967 0.1299 0.090 Uiso 1 1 calc R
H4C H 1.0990 1.0356 0.1138 0.090 Uiso 1 1 calc R
C5 C 0.9059(3) 1.1724(2) 0.20578(14) 0.0318(8) Uani 1 1 d .
H5A H 0.9326 1.2045 0.2342 0.038 Uiso 1 1 calc R
H5B H 0.9002 1.2133 0.1773 0.038 Uiso 1 1 calc R
C6 C 0.8191(3) 1.1423(3) 0.21984(16) 0.0419(10) Uani 1 1 d .
H6A H 0.7889 1.1188 0.1903 0.063 Uiso 1 1 calc R
H6B H 0.7876 1.1918 0.2329 0.063 Uiso 1 1 calc R
H6C H 0.8246 1.0969 0.2455 0.063 Uiso 1 1 calc R
O1S O 0.1061(2) 0.3344(2) 0.21845(13) 0.0494(8) Uani 1 1 d .
C1S C 0.1097(3) 0.3965(4) 0.2576(2) 0.0132(10) Uiso 0.50 1 d P
H1S1 H 0.0830 0.3734 0.2876 0.016 Uiso 0.50 1 calc PR
H1S2 H 0.0808 0.4512 0.2472 0.016 Uiso 0.50 1 calc PR
C2S C 0.2012(5) 0.4120(5) 0.2675(3) 0.0307(15) Uiso 0.50 1 d P
H2S1 H 0.2242 0.3721 0.2937 0.037 Uiso 0.50 1 calc PR
H2S2 H 0.2122 0.4730 0.2780 0.037 Uiso 0.50 1 calc PR
C3S C 0.2388(6) 0.3930(6) 0.2175(3) 0.0428(19) Uiso 0.50 1 d P
H3S1 H 0.2581 0.4476 0.2019 0.051 Uiso 0.50 1 calc PR
H3S2 H 0.2877 0.3532 0.2218 0.051 Uiso 0.50 1 calc PR
C4S C 0.1727(4) 0.3524(4) 0.1865(2) 0.0194(12) Uiso 0.50 1 d P
H4S1 H 0.1536 0.3923 0.1593 0.023 Uiso 0.50 1 calc PR
H4S2 H 0.1935 0.2978 0.1714 0.023 Uiso 0.50 1 calc PR

loop_
_atom_site_aniso_label
_atom_site_aniso_U_11
_atom_site_aniso_U_22
_atom_site_aniso_U_33
_atom_site_aniso_U_23
_atom_site_aniso_U_13
_atom_site_aniso_U_12
Pt1 0.01685(9) 0.01549(9) 0.01206(9) 0.000 0.00011(5) 0.000
P1 0.0253(4) 0.0183(4) 0.0156(4) 0.0021(3) -0.0007(3) -0.0005(3)
N1A 0.0233(13) 0.0195(13) 0.0141(12) -0.0002(10) -0.0006(10) -0.0009(10)
C1A 0.0281(16) 0.0232(15) 0.0171(15) 0.0048(12) 0.0022(12) 0.0019(13)
C2A 0.0180(14) 0.0216(15) 0.0158(14) -0.0028(12) -0.0005(11) -0.0010(11)
C3A 0.0336(19) 0.037(2) 0.0242(17) 0.0040(15) 0.0093(14) 0.0021(15)
C4A 0.039(2) 0.044(2) 0.0172(16) 0.0028(15) -0.0045(14) -0.0013(17)
C5A 0.0327(19) 0.049(2) 0.0296(19) 0.0111(17) -0.0001(15) 0.0137(17)
C6A 0.055(3) 0.0242(19) 0.033(2) 0.0023(15) 0.0072(18) 0.0058(17)
C7A 0.0359(19) 0.0344(19) 0.0198(16) -0.0031(14) -0.0025(14) -0.0060(15)
C8A 0.0290(17) 0.039(2) 0.0216(16) 0.0014(14) 0.0065(13) 0.0043(15)
C9A 0.0262(17) 0.041(2) 0.0287(18) 0.0029(15) -0.0050(14) -0.0076(15)
C10A 0.043(2) 0.0271(18) 0.0225(16) -0.0028(14) 0.0056(14) 0.0004(15)
C11A 0.0228(16) 0.040(2) 0.0309(19) 0.0035(16) -0.0021(14) 0.0030(15)
C12A 0.041(2) 0.0331(19) 0.0330(19) 0.0017(16) 0.0059(16) -0.0120(17)
B2A 0.0264(18) 0.0245(18) 0.0193(17) 0.0031(14) 0.0017(14) -0.0029(14)
B3A 0.0257(17) 0.0256(18) 0.0162(16) 0.0032(13) 0.0040(13) 0.0006(14)
B4A 0.0251(17) 0.0280(19) 0.0144(16) 0.0035(14) -0.0009(13) -0.0002(14)
B5A 0.0237(17) 0.0306(19) 0.0168(16) 0.0054(14) 0.0007(13) 0.0035(14)
B6A 0.0304(19) 0.0234(18) 0.0176(16) 0.0044(14) 0.0026(14) 0.0016(15)
B7A 0.0249(17) 0.0222(17) 0.0152(16) 0.0008(13) 0.0002(13) -0.0019(14)
B8A 0.0223(16) 0.0254(18) 0.0150(16) 0.0030(13) 0.0007(13) 0.0014(13)
B9A 0.0203(16) 0.0268(18) 0.0161(16) 0.0029(13) -0.0018(13) -0.0011(14)
B10A 0.0243(17) 0.0236(17) 0.0156(16) 0.0013(13) 0.0007(13) 0.0005(14)
B11A 0.0209(16) 0.0246(18) 0.0170(16) 0.0023(13) 0.0012(13) -0.0004(13)
B12A 0.0200(16) 0.0197(16) 0.0152(15) 0.0016(12) -0.0006(12) -0.0003(13)
C1 0.0267(16) 0.0249(16) 0.0169(15) 0.0021(12) -0.0026(12) -0.0014(12)
C2 0.038(2) 0.039(2) 0.0216(17) 0.0068(15) -0.0076(14) 0.0044(16)
C3 0.041(2) 0.043(2) 0.0217(17) 0.0062(15) 0.0000(15) -0.0207(17)
C4 0.035(2) 0.097(4) 0.051(3) -0.027(3) 0.020(2) -0.025(3)
C5 0.047(2) 0.0217(17) 0.0261(17) 0.0007(14) -0.0050(15) 0.0126(15)
C6 0.038(2) 0.049(3) 0.038(2) -0.0080(19) -0.0031(17) 0.0195(19)
O1S 0.0539(19) 0.0441(18) 0.0513(19) 0.0080(15) 0.0180(15) -0.0017(15)

loop_
_atom_type_symbol
_atom_type_description
_atom_type_scat_dispersion_real
_atom_type_scat_dispersion_imag
_atom_type_scat_source
C C 0.0033 0.0016 'International Tables Vol C Tables 4.2.6.8 and 6.1.1.4'
H H 0.0000 0.0000 'International Tables Vol C Tables 4.2.6.8 and 6.1.1.4'
N N 0.0061 0.0033 'International Tables Vol C Tables 4.2.6.8 and 6.1.1.4'
O O 0.0106 0.0060 'International Tables Vol C Tables 4.2.6.8 and 6.1.1.4'
B B 0.0013 0.0007 'International Tables Vol C Tables 4.2.6.8 and 6.1.1.4'
P P 0.1023 0.0942 'International Tables Vol C Tables 4.2.6.8 and 6.1.1.4'
Pt Pt -1.7033 8.3905 'International Tables Vol C Tables 4.2.6.8 and 6.1.1.4'

loop_
_geom_angle_atom_site_label_1
_geom_angle_atom_site_label_2
_geom_angle_atom_site_label_3
_geom_angle
_geom_angle_site_symmetry_1
_geom_angle_site_symmetry_3
N1A Pt1 N1A 86.89(14) 2_755 .
N1A Pt1 P1 89.55(8) 2_755 .
N1A Pt1 P1 172.44(8) . .
N1A Pt1 P1 172.44(8) 2_755 2_755
N1A Pt1 P1 89.54(8) . 2_755
P1 Pt1 P1 94.75(4) . 2_755
C3 P1 C5 105.9(2) . .
C3 P1 C1 105.39(17) . .
C5 P1 C1 103.62(17) . .
C3 P1 Pt1 115.77(14) . .
C5 P1 Pt1 115.19(12) . .
C1 P1 Pt1 109.83(11) . .
C2A N1A Pt1 174.3(3) . .
B3A C1A B6A 115.9(3) . .
B3A C1A B5A 115.9(3) . .
B6A C1A B5A 63.3(2) . .
B3A C1A B4A 63.2(2) . .
B6A C1A B4A 116.0(3) . .
B5A C1A B4A 63.2(2) . .
B3A C1A B2A 63.3(2) . .
B6A C1A B2A 63.0(2) . .
B5A C1A B2A 115.8(2) . .
B4A C1A B2A 116.0(3) . .
N1A C2A B12A 179.0(3) . .
B3A C3A H3A1 109.5 . .
B3A C3A H3A2 109.5 . .
H3A1 C3A H3A2 109.5 . .
B3A C3A H3A3 109.5 . .
H3A1 C3A H3A3 109.5 . .
H3A2 C3A H3A3 109.5 . .
B4A C4A H4A1 109.5 . .
B4A C4A H4A2 109.5 . .
H4A1 C4A H4A2 109.5 . .
B4A C4A H4A3 109.5 . .
H4A1 C4A H4A3 109.5 . .
H4A2 C4A H4A3 109.5 . .
B5A C5A H5A1 109.5 . .
B5A C5A H5A2 109.5 . .
H5A1 C5A H5A2 109.5 . .
B5A C5A H5A3 109.5 . .
H5A1 C5A H5A3 109.5 . .
H5A2 C5A H5A3 109.5 . .
B6A C6A H6A1 109.5 . .
B6A C6A H6A2 109.5 . .
H6A1 C6A H6A2 109.5 . .
B6A C6A H6A3 109.5 . .
H6A1 C6A H6A3 109.5 . .
H6A2 C6A H6A3 109.5 . .
B7A C7A H7A1 109.5 . .
B7A C7A H7A2 109.5 . .
H7A1 C7A H7A2 109.5 . .
B7A C7A H7A3 109.5 . .
H7A1 C7A H7A3 109.5 . .
H7A2 C7A H7A3 109.5 . .
B8A C8A H8A1 109.5 . .
B8A C8A H8A2 109.5 . .
H8A1 C8A H8A2 109.5 . .
B8A C8A H8A3 109.5 . .
H8A1 C8A H8A3 109.5 . .
H8A2 C8A H8A3 109.5 . .
B9A C9A H9A1 109.5 . .
B9A C9A H9A2 109.5 . .
H9A1 C9A H9A2 109.5 . .
B9A C9A H9A3 109.5 . .
H9A1 C9A H9A3 109.5 . .
H9A2 C9A H9A3 109.5 . .
B10A C10A H10A 109.5 . .
B10A C10A H10B 109.5 . .
H10A C10A H10B 109.5 . .
B10A C10A H10C 109.5 . .
H10A C10A H10C 109.5 . .
H10B C10A H10C 109.5 . .
B2A C12A H12A 109.5 . .
B2A C12A H12B 109.5 . .
H12A C12A H12B 109.5 . .
B2A C12A H12C 109.5 . .
H12A C12A H12C 109.5 . .
H12B C12A H12C 109.5 . .
C12A B2A C1A 121.9(3) . .
C12A B2A B7A 125.1(3) . .
C1A B2A B7A 104.1(3) . .
C12A B2A B11A 125.0(3) . .
C1A B2A B11A 103.9(3) . .
B7A B2A B11A 61.0(2) . .
C12A B2A B6A 120.2(3) . .
C1A B2A B6A 58.3(2) . .
B7A B2A B6A 60.1(2) . .
B11A B2A B6A 108.7(3) . .
C12A B2A B3A 120.2(3) . .
C1A B2A B3A 58.1(2) . .
B7A B2A B3A 108.4(3) . .
B11A B2A B3A 59.7(2) . .
B6A B2A B3A 107.7(3) . .
C3A B3A C1A 121.1(3) . .
C3A B3A B10A 125.5(3) . .
C1A B3A B10A 104.2(2) . .
C3A B3A B11A 125.2(3) . .
C1A B3A B11A 104.4(2) . .
B10A B3A B11A 61.2(2) . .
C3A B3A B4A 120.1(3) . .
C1A B3A B4A 58.5(2) . .
B10A B3A B4A 59.6(2) . .
B11A B3A B4A 108.7(2) . .
C3A B3A B2A 119.7(3) . .
C1A B3A B2A 58.6(2) . .
B10A B3A B2A 108.8(2) . .
B11A B3A B2A 59.8(2) . .
B4A B3A B2A 108.2(3) . .
C4A B4A C1A 121.4(3) . .
C4A B4A B10A 125.0(3) . .
C1A B4A B10A 104.3(2) . .
C4A B4A B9A 125.2(3) . .
C1A B4A B9A 104.2(3) . .
B10A B4A B9A 61.3(2) . .
C4A B4A B3A 120.0(3) . .
C1A B4A B3A 58.3(2) . .
B10A B4A B3A 59.9(2) . .
B9A B4A B3A 108.8(2) . .
C4A B4A B5A 120.2(3) . .
C1A B4A B5A 58.4(2) . .
B10A B4A B5A 108.7(2) . .
B9A B4A B5A 59.8(2) . .
B3A B4A B5A 107.9(3) . .
C5A B5A C1A 121.4(3) . .
C5A B5A B8A 125.0(3) . .
C1A B5A B8A 104.3(3) . .
C5A B5A B9A 125.3(3) . .
C1A B5A B9A 104.2(3) . .
B8A B5A B9A 61.2(2) . .
C5A B5A B4A 120.3(3) . .
C1A B5A B4A 58.4(2) . .
B8A B5A B4A 108.7(3) . .
B9A B5A B4A 59.7(2) . .
C5A B5A B6A 119.7(3) . .
C1A B5A B6A 58.3(2) . .
B8A B5A B6A 60.0(2) . .
B9A B5A B6A 108.9(3) . .
B4A B5A B6A 108.0(3) . .
C6A B6A C1A 121.8(3) . .
C6A B6A B7A 125.0(3) . .
C1A B6A B7A 104.0(3) . .
C6A B6A B8A 125.1(3) . .
C1A B6A B8A 104.1(3) . .
B7A B6A B8A 61.2(2) . .
C6A B6A B2A 119.9(3) . .
C1A B6A B2A 58.7(2) . .
B7A B6A B2A 59.5(2) . .
B8A B6A B2A 108.7(3) . .
C6A B6A B5A 120.3(3) . .
C1A B6A B5A 58.4(2) . .
B7A B6A B5A 108.5(3) . .
B8A B6A B5A 59.6(2) . .
B2A B6A B5A 108.3(3) . .
C7A B7A B2A 122.3(3) . .
C7A B7A B12A 123.5(3) . .
B2A B7A B12A 106.1(2) . .
C7A B7A B6A 122.2(3) . .
B2A B7A B6A 60.4(2) . .
B12A B7A B6A 105.5(3) . .
C7A B7A B11A 121.7(3) . .
B2A B7A B11A 59.8(2) . .
B12A B7A B11A 59.5(2) . .
B6A B7A B11A 108.0(2) . .
C7A B7A B8A 121.4(3) . .
B2A B7A B8A 108.0(2) . .
B12A B7A B8A 59.1(2) . .
B6A B7A B8A 59.4(2) . .
B11A B7A B8A 108.1(2) . .
C8A B8A B12A 123.8(3) . .
C8A B8A B5A 122.2(3) . .
B12A B8A B5A 105.6(2) . .
C8A B8A B6A 122.4(3) . .
B12A B8A B6A 105.5(2) . .
B5A B8A B6A 60.4(2) . .
C8A B8A B9A 121.6(3) . .
B12A B8A B9A 59.3(2) . .
B5A B8A B9A 59.4(2) . .
B6A B8A B9A 107.8(2) . .
C8A B8A B7A 122.0(3) . .
B12A B8A B7A 59.2(2) . .
B5A B8A B7A 107.6(2) . .
B6A B8A B7A 59.4(2) . .
B9A B8A B7A 107.8(2) . .
C9A B9A B12A 124.0(3) . .
C9A B9A B4A 122.2(3) . .
B12A B9A B4A 105.6(2) . .
C9A B9A B5A 122.0(3) . .
B12A B9A B5A 105.5(3) . .
B4A B9A B5A 60.5(2) . .
C9A B9A B10A 122.0(3) . .
B12A B9A B10A 59.4(2) . .
B4A B9A B10A 59.3(2) . .
B5A B9A B10A 107.7(3) . .
C9A B9A B8A 121.6(3) . .
B12A B9A B8A 59.2(2) . .
B4A B9A B8A 107.8(3) . .
B5A B9A B8A 59.3(2) . .
B10A B9A B8A 108.0(2) . .
C10A B10A B4A 121.5(3) . .
C10A B10A B12A 125.1(3) . .
B4A B10A B12A 105.5(3) . .
C10A B10A B3A 121.0(3) . .
B4A B10A B3A 60.5(2) . .
B12A B10A B3A 105.4(3) . .
C10A B10A B9A 122.6(3) . .
B4A B10A B9A 59.4(2) . .
B12A B10A B9A 59.22(19) . .
B3A B10A B9A 107.8(3) . .
C10A B10A B11A 121.5(3) . .
B4A B10A B11A 107.9(3) . .
B12A B10A B11A 59.3(2) . .
B3A B10A B11A 59.4(2) . .
B9A B10A B11A 108.0(2) . .
C11A B11A B12A 123.6(3) . .
C11A B11A B3A 122.6(3) . .
B12A B11A B3A 105.4(2) . .
C11A B11A B2A 122.4(3) . .
B12A B11A B2A 105.4(3) . .
B3A B11A B2A 60.5(2) . .
C11A B11A B7A 121.7(3) . .
B12A B11A B7A 59.3(2) . .
B3A B11A B7A 107.5(3) . .
B2A B11A B7A 59.1(2) . .
C11A B11A B10A 121.7(3) . .
B12A B11A B10A 59.3(2) . .
B3A B11A B10A 59.4(2) . .
B2A B11A B10A 107.8(3) . .
B7A B11A B10A 108.0(2) . .
C2A B12A B8A 118.2(3) . .
C2A B12A B9A 120.1(3) . .
B8A B12A B9A 61.5(2) . .
C2A B12A B7A 118.4(3) . .
B8A B12A B7A 61.7(2) . .
B9A B12A B7A 111.6(3) . .
C2A B12A B11A 120.2(3) . .
B8A B12A B11A 111.6(3) . .
B9A B12A B11A 111.5(2) . .
B7A B12A B11A 61.2(2) . .
C2A B12A B10A 121.4(3) . .
B8A B12A B10A 111.4(2) . .
B9A B12A B10A 61.4(2) . .
B7A B12A B10A 111.2(2) . .
B11A B12A B10A 61.4(2) . .
C2 C1 P1 114.6(2) . .
C2 C1 H1A 108.6 . .
P1 C1 H1A 108.6 . .
C2 C1 H1B 108.6 . .
P1 C1 H1B 108.6 . .
H1A C1 H1B 107.6 . .
C1 C2 H2A 109.5 . .
C1 C2 H2B 109.5 . .
H2A C2 H2B 109.5 . .
C1 C2 H2C 109.5 . .
H2A C2 H2C 109.5 . .
H2B C2 H2C 109.5 . .
C4 C3 P1 113.1(3) . .
C4 C3 H3A 109.0 . .
P1 C3 H3A 109.0 . .
C4 C3 H3B 109.0 . .
P1 C3 H3B 109.0 . .
H3A C3 H3B 107.8 . .
C3 C4 H4A 109.5 . .
C3 C4 H4B 109.5 . .
H4A C4 H4B 109.5 . .
C3 C4 H4C 109.5 . .
H4A C4 H4C 109.5 . .
H4B C4 H4C 109.5 . .
C6 C5 P1 112.9(3) . .
C6 C5 H5A 109.0 . .
P1 C5 H5A 109.0 . .
C6 C5 H5B 109.0 . .
P1 C5 H5B 109.0 . .
H5A C5 H5B 107.8 . .
C5 C6 H6A 109.5 . .
C5 C6 H6B 109.5 . .
H6A C6 H6B 109.5 . .
C5 C6 H6C 109.5 . .
H6A C6 H6C 109.5 . .
H6B C6 H6C 109.5 . .
C4S O1S C1S 107.9(4) . .
O1S C1S C2S 104.7(5) . .
O1S C1S H1S1 110.8 . .
C2S C1S H1S1 110.8 . .
O1S C1S H1S2 110.8 . .
C2S C1S H1S2 110.8 . .
H1S1 C1S H1S2 108.9 . .
C1S C2S C3S 102.9(6) . .
C1S C2S H2S1 111.2 . .
C3S C2S H2S1 111.2 . .
C1S C2S H2S2 111.2 . .
C3S C2S H2S2 111.2 . .
H2S1 C2S H2S2 109.1 . .
C4S C3S C2S 106.8(7) . .
C4S C3S H3S1 110.4 . .
C2S C3S H3S1 110.4 . .
C4S C3S H3S2 110.4 . .
C2S C3S H3S2 110.4 . .
H3S1 C3S H3S2 108.6 . .
O1S C4S C3S 106.0(5) . .
O1S C4S H4S1 110.5 . .
C3S C4S H4S1 110.5 . .
O1S C4S H4S2 110.5 . .
C3S C4S H4S2 110.5 . .
H4S1 C4S H4S2 108.7 . .

loop_
_geom_bond_atom_site_label_1
_geom_bond_atom_site_label_2
_geom_bond_distance
_geom_bond_site_symmetry_2
Pt1 N1A 2.061(3) 2_755
Pt1 N1A 2.061(3) .
Pt1 P1 2.2748(8) .
Pt1 P1 2.2749(8) 2_755
P1 C3 1.815(4) .
P1 C5 1.820(4) .
P1 C1 1.823(3) .
N1A C2A 1.146(4) .
C1A B3A 1.707(5) .
C1A B6A 1.708(5) .
C1A B5A 1.710(5) .
C1A B4A 1.711(5) .
C1A B2A 1.717(5) .
C2A B12A 1.558(5) .
C3A B3A 1.596(5) .
C3A H3A1 0.9800 .
C3A H3A2 0.9800 .
C3A H3A3 0.9800 .
C4A B4A 1.591(5) .
C4A H4A1 0.9800 .
C4A H4A2 0.9800 .
C4A H4A3 0.9800 .
C5A B5A 1.592(5) .
C5A H5A1 0.9800 .
C5A H5A2 0.9800 .
C5A H5A3 0.9800 .
C6A B6A 1.597(5) .
C6A H6A1 0.9800 .
C6A H6A2 0.9800 .
C6A H6A3 0.9800 .
C7A B7A 1.589(5) .
C7A H7A1 0.9800 .
C7A H7A2 0.9800 .
C7A H7A3 0.9800 .
C8A B8A 1.596(5) .
C8A H8A1 0.9800 .
C8A H8A2 0.9800 .
C8A H8A3 0.9800 .
C9A B9A 1.596(5) .
C9A H9A1 0.9800 .
C9A H9A2 0.9800 .
C9A H9A3 0.9800 .
C10A B10A 1.600(5) .
C10A H10A 0.9800 .
C10A H10B 0.9800 .
C10A H10C 0.9800 .
C11A B11A 1.608(5) .
C12A B2A 1.588(5) .
C12A H12A 0.9800 .
C12A H12B 0.9800 .
C12A H12C 0.9800 .
B2A B7A 1.773(5) .
B2A B11A 1.785(5) .
B2A B6A 1.790(5) .
B2A B3A 1.796(5) .
B3A B10A 1.782(5) .
B3A B11A 1.782(5) .
B3A B4A 1.792(5) .
B4A B10A 1.776(5) .
B4A B9A 1.779(5) .
B4A B5A 1.792(5) .
B5A B8A 1.779(5) .
B5A B9A 1.780(5) .
B5A B6A 1.793(6) .
B6A B7A 1.785(5) .
B6A B8A 1.786(5) .
B7A B12A 1.773(5) .
B7A B11A 1.807(5) .
B7A B8A 1.818(5) .
B8A B12A 1.772(5) .
B8A B9A 1.812(5) .
B9A B12A 1.773(5) .
B9A B10A 1.811(5) .
B10A B12A 1.777(5) .
B10A B11A 1.815(5) .
B11A B12A 1.776(5) .
C1 C2 1.534(5) .
C1 H1A 0.9900 .
C1 H1B 0.9900 .
C2 H2A 0.9800 .
C2 H2B 0.9800 .
C2 H2C 0.9800 .
C3 C4 1.523(7) .
C3 H3A 0.9900 .
C3 H3B 0.9900 .
C4 H4A 0.9800 .
C4 H4B 0.9800 .
C4 H4C 0.9800 .
C5 C6 1.515(6) .
C5 H5A 0.9900 .
C5 H5B 0.9900 .
C6 H6A 0.9800 .
C6 H6B 0.9800 .
C6 H6C 0.9800 .
O1S C4S 1.414(7) .
O1S C1S 1.417(6) .
C1S C2S 1.486(9) .
C1S H1S1 0.9900 .
C1S H1S2 0.9900 .
C2S C3S 1.517(11) .
C2S H2S1 0.9900 .
C2S H2S2 0.9900 .
C3S C4S 1.456(11) .
C3S H3S1 0.9900 .
C3S H3S2 0.9900 .
C4S H4S1 0.9900 .
C4S H4S2 0.9900 .

loop_
_geom_torsion_atom_site_label_1
_geom_torsion_atom_site_label_2
_geom_torsion_atom_site_label_3
_geom_torsion_atom_site_label_4
_geom_torsion
_geom_torsion_site_symmetry_1
N1A Pt1 P1 C3 -94.84(17) 2_755
N1A Pt1 P1 C3 -156.6(6) .
P1 Pt1 P1 C3 78.94(15) 2_755
N1A Pt1 P1 C5 140.84(16) 2_755
N1A Pt1 P1 C5 79.1(6) .
P1 Pt1 P1 C5 -45.38(15) 2_755
N1A Pt1 P1 C1 24.34(15) 2_755
N1A Pt1 P1 C1 -37.4(6) .
P1 Pt1 P1 C1 -161.89(13) 2_755
N1A Pt1 N1A C2A -117(3) 2_755
P1 Pt1 N1A C2A -55(3) .
P1 Pt1 N1A C2A 70(3) 2_755
Pt1 N1A C2A B12A -120(22) .
B3A C1A B2A C12A -108.1(4) .
B6A C1A B2A C12A 108.2(4) .
B5A C1A B2A C12A 144.4(3) .
B4A C1A B2A C12A -144.4(3) .
B3A C1A B2A B7A 103.1(3) .
B6A C1A B2A B7A -40.6(2) .
B5A C1A B2A B7A -4.4(4) .
B4A C1A B2A B7A 66.9(3) .
B3A C1A B2A B11A 40.0(2) .
B6A C1A B2A B11A -103.7(3) .
B5A C1A B2A B11A -67.5(3) .
B4A C1A B2A B11A 3.7(3) .
B3A C1A B2A B6A 143.7(3) .
B5A C1A B2A B6A 36.2(3) .
B4A C1A B2A B6A 107.4(3) .
B6A C1A B2A B3A -143.7(3) .
B5A C1A B2A B3A -107.5(3) .
B4A C1A B2A B3A -36.2(3) .
B6A C1A B3A C3A 144.0(3) .
B5A C1A B3A C3A -144.6(3) .
B4A C1A B3A C3A -108.5(3) .
B2A C1A B3A C3A 108.0(4) .
B6A C1A B3A B10A -67.6(3) .
B5A C1A B3A B10A 3.8(3) .
B4A C1A B3A B10A 39.9(2) .
B2A C1A B3A B10A -103.6(3) .
B6A C1A B3A B11A -4.2(4) .
B5A C1A B3A B11A 67.2(3) .
B4A C1A B3A B11A 103.3(3) .
B2A C1A B3A B11A -40.2(2) .
B6A C1A B3A B4A -107.5(3) .
B5A C1A B3A B4A -36.1(3) .
B2A C1A B3A B4A -143.5(3) .
B6A C1A B3A B2A 36.0(3) .
B5A C1A B3A B2A 107.3(3) .
B4A C1A B3A B2A 143.5(3) .
C12A B2A B3A C3A 0.5(5) .
C1A B2A B3A C3A -110.4(3) .
B7A B2A B3A C3A 154.1(3) .
B11A B2A B3A C3A 115.9(3) .
B6A B2A B3A C3A -142.3(3) .
C12A B2A B3A C1A 110.9(4) .
B7A B2A B3A C1A -95.5(3) .
B11A B2A B3A C1A -133.7(3) .
B6A B2A B3A C1A -31.9(2) .
C12A B2A B3A B10A -153.6(3) .
C1A B2A B3A B10A 95.5(3) .
B7A B2A B3A B10A 0.0(3) .
B11A B2A B3A B10A -38.2(2) .
B6A B2A B3A B10A 63.6(3) .
C12A B2A B3A B11A -115.4(4) .
C1A B2A B3A B11A 133.7(3) .
B7A B2A B3A B11A 38.2(2) .
B6A B2A B3A B11A 101.8(3) .
C12A B2A B3A B4A 143.2(3) .
C1A B2A B3A B4A 32.3(2) .
B7A B2A B3A B4A -63.2(3) .
B11A B2A B3A B4A -101.4(3) .
B6A B2A B3A B4A 0.4(3) .
B3A C1A B4A C4A 108.1(3) .
B6A C1A B4A C4A -144.5(3) .
B5A C1A B4A C4A -108.4(4) .
B2A C1A B4A C4A 144.3(3) .
B3A C1A B4A B10A -40.1(2) .
B6A C1A B4A B10A 67.3(3) .
B5A C1A B4A B10A 103.5(3) .
B2A C1A B4A B10A -3.8(3) .
B3A C1A B4A B9A -103.5(3) .
B6A C1A B4A B9A 3.9(4) .
B5A C1A B4A B9A 40.0(2) .
B2A C1A B4A B9A -67.2(3) .
B6A C1A B4A B3A 107.4(3) .
B5A C1A B4A B3A 143.5(3) .
B2A C1A B4A B3A 36.3(3) .
B3A C1A B4A B5A -143.5(3) .
B6A C1A B4A B5A -36.2(3) .
B2A C1A B4A B5A -107.3(3) .
C3A B3A B4A C4A -0.4(5) .
C1A B3A B4A C4A -110.6(4) .
B10A B3A B4A C4A 115.6(4) .
B11A B3A B4A C4A 153.7(3) .
B2A B3A B4A C4A -142.9(3) .
C3A B3A B4A C1A 110.2(3) .
B10A B3A B4A C1A -133.9(3) .
B11A B3A B4A C1A -95.8(3) .
B2A B3A B4A C1A -32.3(2) .
C3A B3A B4A B10A -115.9(4) .
C1A B3A B4A B10A 133.9(3) .
B11A B3A B4A B10A 38.1(2) .
B2A B3A B4A B10A 101.5(3) .
C3A B3A B4A B9A -154.3(3) .
C1A B3A B4A B9A 95.5(3) .
B10A B3A B4A B9A -38.4(3) .
B11A B3A B4A B9A -0.3(4) .
B2A B3A B4A B9A 63.1(3) .
C3A B3A B4A B5A 142.3(3) .
C1A B3A B4A B5A 32.1(2) .
B10A B3A B4A B5A -101.7(3) .
B11A B3A B4A B5A -63.7(3) .
B2A B3A B4A B5A -0.2(3) .
B3A C1A B5A C5A 144.8(3) .
B6A C1A B5A C5A -107.8(4) .
B4A C1A B5A C5A 108.6(4) .
B2A C1A B5A C5A -143.9(3) .
B3A C1A B5A B8A -67.2(3) .
B6A C1A B5A B8A 40.2(2) .
B4A C1A B5A B8A -103.4(3) .
B2A C1A B5A B8A 4.1(4) .
B3A C1A B5A B9A -3.8(4) .
B6A C1A B5A B9A 103.6(3) .
B4A C1A B5A B9A -40.0(2) .
B2A C1A B5A B9A 67.5(3) .
B3A C1A B5A B4A 36.2(3) .
B6A C1A B5A B4A 143.6(3) .
B2A C1A B5A B4A 107.5(3) .
B3A C1A B5A B6A -107.4(3) .
B4A C1A B5A B6A -143.6(3) .
B2A C1A B5A B6A -36.1(3) .
C4A B4A B5A C5A 0.1(5) .
C1A B4A B5A C5A -110.5(4) .
B10A B4A B5A C5A 154.0(3) .
B9A B4A B5A C5A 115.7(4) .
B3A B4A B5A C5A -142.5(3) .
C4A B4A B5A C1A 110.5(3) .
B10A B4A B5A C1A -95.5(3) .
B9A B4A B5A C1A -133.8(3) .
B3A B4A B5A C1A -32.1(2) .
C4A B4A B5A B8A -153.9(3) .
C1A B4A B5A B8A 95.6(3) .
B10A B4A B5A B8A 0.1(4) .
B9A B4A B5A B8A -38.2(2) .
B3A B4A B5A B8A 63.5(3) .
C4A B4A B5A B9A -115.7(4) .
C1A B4A B5A B9A 133.8(3) .
B10A B4A B5A B9A 38.3(2) .
B3A B4A B5A B9A 101.7(3) .
C4A B4A B5A B6A 142.6(3) .
C1A B4A B5A B6A 32.1(2) .
B10A B4A B5A B6A -63.5(3) .
B9A B4A B5A B6A -101.8(3) .
B3A B4A B5A B6A 0.0(3) .
B3A C1A B6A C6A -144.1(3) .
B5A C1A B6A C6A 108.4(4) .
B4A C1A B6A C6A 144.6(3) .
B2A C1A B6A C6A -108.1(4) .
B3A C1A B6A B7A 4.1(4) .
B5A C1A B6A B7A -103.3(3) .
B4A C1A B6A B7A -67.2(3) .
B2A C1A B6A B7A 40.2(2) .
B3A C1A B6A B8A 67.5(3) .
B5A C1A B6A B8A -40.0(2) .
B4A C1A B6A B8A -3.9(4) .
B2A C1A B6A B8A 103.5(3) .
B3A C1A B6A B2A -36.1(3) .
B5A C1A B6A B2A -143.5(3) .
B4A C1A B6A B2A -107.4(3) .
B3A C1A B6A B5A 107.4(3) .
B4A C1A B6A B5A 36.1(3) .
B2A C1A B6A B5A 143.5(3) .
C12A B2A B6A C6A 0.2(5) .
C1A B2A B6A C6A 111.2(3) .
B7A B2A B6A C6A -115.4(4) .
B11A B2A B6A C6A -153.8(3) .
B3A B2A B6A C6A 143.1(3) .
C12A B2A B6A C1A -111.0(3) .
B7A B2A B6A C1A 133.4(3) .
B11A B2A B6A C1A 95.0(3) .
B3A B2A B6A C1A 31.9(2) .
C12A B2A B6A B7A 115.7(4) .
C1A B2A B6A B7A -133.4(3) .
B11A B2A B6A B7A -38.3(2) .
B3A B2A B6A B7A -101.5(3) .
C12A B2A B6A B8A 153.6(3) .
C1A B2A B6A B8A -95.4(3) .
B7A B2A B6A B8A 37.9(2) .
B11A B2A B6A B8A -0.4(3) .
B3A B2A B6A B8A -63.6(3) .
C12A B2A B6A B5A -143.2(3) .
C1A B2A B6A B5A -32.3(2) .
B7A B2A B6A B5A 101.1(3) .
B11A B2A B6A B5A 62.8(3) .
B3A B2A B6A B5A -0.4(3) .
C5A B5A B6A C6A -0.2(5) .
C1A B5A B6A C6A -110.9(3) .
B8A B5A B6A C6A 115.4(4) .
B9A B5A B6A C6A 153.7(3) .
B4A B5A B6A C6A -143.0(3) .
C5A B5A B6A C1A 110.7(3) .
B8A B5A B6A C1A -133.7(3) .
B9A B5A B6A C1A -95.4(3) .
B4A B5A B6A C1A -32.1(2) .
C5A B5A B6A B7A -154.0(3) .
C1A B5A B6A B7A 95.4(3) .
B8A B5A B6A B7A -38.3(2) .
B9A B5A B6A B7A 0.0(3) .
B4A B5A B6A B7A 63.3(3) .
C5A B5A B6A B8A -115.6(3) .
C1A B5A B6A B8A 133.7(3) .
B9A B5A B6A B8A 38.3(2) .
B4A B5A B6A B8A 101.6(3) .
C5A B5A B6A B2A 143.0(3) .
C1A B5A B6A B2A 32.4(2) .
B8A B5A B6A B2A -101.4(3) .
B9A B5A B6A B2A -63.0(3) .
B4A B5A B6A B2A 0.3(3) .
C12A B2A B7A C7A 3.7(5) .
C1A B2A B7A C7A 151.2(3) .
B11A B2A B7A C7A -110.6(4) .
B6A B2A B7A C7A 111.5(4) .
B3A B2A B7A C7A -148.2(3) .
C12A B2A B7A B12A 153.2(3) .
C1A B2A B7A B12A -59.4(3) .
B11A B2A B7A B12A 38.8(2) .
B6A B2A B7A B12A -99.0(3) .
B3A B2A B7A B12A 1.2(3) .
C12A B2A B7A B6A -107.8(4) .
C1A B2A B7A B6A 39.6(2) .
B11A B2A B7A B6A 137.8(3) .
B3A B2A B7A B6A 100.2(3) .
C12A B2A B7A B11A 114.3(4) .
C1A B2A B7A B11A -98.2(3) .
B6A B2A B7A B11A -137.8(3) .
B3A B2A B7A B11A -37.6(2) .
C12A B2A B7A B8A -144.8(3) .
C1A B2A B7A B8A 2.7(3) .
B11A B2A B7A B8A 100.9(3) .
B6A B2A B7A B8A -37.0(3) .
B3A B2A B7A B8A 63.3(3) .
C6A B6A B7A C7A -4.5(5) .
C1A B6A B7A C7A -151.4(3) .
B8A B6A B7A C7A 110.0(3) .
B2A B6A B7A C7A -111.6(3) .
B5A B6A B7A C7A 147.7(3) .
C6A B6A B7A B2A 107.1(4) .
C1A B6A B7A B2A -39.8(2) .
B8A B6A B7A B2A -138.4(3) .
B5A B6A B7A B2A -100.8(3) .
C6A B6A B7A B12A -153.0(3) .
C1A B6A B7A B12A 60.1(3) .
B8A B6A B7A B12A -38.4(2) .
B2A B6A B7A B12A 99.9(3) .
B5A B6A B7A B12A -0.8(3) .
C6A B6A B7A B11A 144.6(3) .
C1A B6A B7A B11A -2.2(3) .
B8A B6A B7A B11A -100.8(3) .
B2A B6A B7A B11A 37.6(2) .
B5A B6A B7A B11A -63.2(3) .
C6A B6A B7A B8A -114.6(4) .
C1A B6A B7A B8A 98.6(3) .
B2A B6A B7A B8A 138.4(3) .
B5A B6A B7A B8A 37.6(2) .
C5A B5A B8A C8A -4.6(6) .
C1A B5A B8A C8A -151.1(3) .
B9A B5A B8A C8A 110.3(4) .
B4A B5A B8A C8A 147.9(3) .
B6A B5A B8A C8A -111.7(4) .
C5A B5A B8A B12A -153.6(4) .
C1A B5A B8A B12A 59.9(3) .
B9A B5A B8A B12A -38.7(2) .
B4A B5A B8A B12A -1.1(3) .
B6A B5A B8A B12A 99.3(3) .
C5A B5A B8A B6A 107.1(4) .
C1A B5A B8A B6A -39.4(2) .
B9A B5A B8A B6A -138.0(3) .
B4A B5A B8A B6A -100.4(3) .
C5A B5A B8A B9A -114.9(4) .
C1A B5A B8A B9A 98.6(3) .
B4A B5A B8A B9A 37.6(2) .
B6A B5A B8A B9A 138.0(3) .
C5A B5A B8A B7A 144.4(4) .
C1A B5A B8A B7A -2.1(3) .
B9A B5A B8A B7A -100.7(3) .
B4A B5A B8A B7A -63.1(3) .
B6A B5A B8A B7A 37.3(2) .
C6A B6A B8A C8A 3.7(5) .
C1A B6A B8A C8A 150.8(3) .
B7A B6A B8A C8A -110.8(3) .
B2A B6A B8A C8A -147.9(3) .
B5A B6A B8A C8A 111.4(3) .
C6A B6A B8A B12A 153.0(3) .
C1A B6A B8A B12A -60.0(3) .
B7A B6A B8A B12A 38.5(2) .
B2A B6A B8A B12A 1.3(3) .
B5A B6A B8A B12A -99.4(3) .
C6A B6A B8A B5A -107.7(4) .
C1A B6A B8A B5A 39.4(2) .
B7A B6A B8A B5A 137.8(3) .
B2A B6A B8A B5A 100.7(3) .
C6A B6A B8A B9A -144.9(3) .
C1A B6A B8A B9A 2.2(3) .
B7A B6A B8A B9A 100.6(3) .
B2A B6A B8A B9A 63.4(3) .
B5A B6A B8A B9A -37.2(2) .
C6A B6A B8A B7A 114.5(4) .
C1A B6A B8A B7A -98.4(3) .
B2A B6A B8A B7A -37.1(2) .
B5A B6A B8A B7A -137.8(3) .
C7A B7A B8A C8A -0.1(5) .
B2A B7A B8A C8A 148.7(3) .
B12A B7A B8A C8A -113.0(3) .
B6A B7A B8A C8A 111.3(4) .
B11A B7A B8A C8A -148.1(3) .
C7A B7A B8A B12A 112.8(3) .
B2A B7A B8A B12A -98.4(3) .
B6A B7A B8A B12A -135.7(3) .
B11A B7A B8A B12A -35.1(2) .
C7A B7A B8A B5A -149.2(3) .
B2A B7A B8A B5A -0.4(3) .
B12A B7A B8A B5A 98.0(3) .
B6A B7A B8A B5A -37.8(2) .
B11A B7A B8A B5A 62.9(3) .
C7A B7A B8A B6A -111.4(4) .
B2A B7A B8A B6A 37.4(3) .
B12A B7A B8A B6A 135.7(3) .
B11A B7A B8A B6A 100.6(3) .
C7A B7A B8A B9A 148.1(3) .
B2A B7A B8A B9A -63.1(3) .
B12A B7A B8A B9A 35.3(2) .
B6A B7A B8A B9A -100.5(3) .
B11A B7A B8A B9A 0.1(3) .
C4A B4A B9A C9A -3.8(5) .
C1A B4A B9A C9A -150.6(3) .
B10A B4A B9A C9A 110.7(4) .
B3A B4A B9A C9A 148.5(3) .
B5A B4A B9A C9A -111.3(4) .
C4A B4A B9A B12A -153.2(3) .
C1A B4A B9A B12A 59.9(3) .
B10A B4A B9A B12A -38.8(2) .
B3A B4A B9A B12A -1.0(3) .
B5A B4A B9A B12A 99.2(3) .
C4A B4A B9A B5A 107.5(4) .
C1A B4A B9A B5A -39.3(2) .
B10A B4A B9A B5A -138.0(3) .
B3A B4A B9A B5A -100.2(3) .
C4A B4A B9A B10A -114.5(4) .
C1A B4A B9A B10A 98.7(3) .
B3A B4A B9A B10A 37.8(3) .
B5A B4A B9A B10A 138.0(3) .
C4A B4A B9A B8A 144.7(3) .
C1A B4A B9A B8A -2.2(3) .
B10A B4A B9A B8A -100.8(3) .
B3A B4A B9A B8A -63.0(3) .
B5A B4A B9A B8A 37.2(2) .
C5A B5A B9A C9A 4.0(5) .
C1A B5A B9A C9A 151.0(3) .
B8A B5A B9A C9A -110.3(3) .
B4A B5A B9A C9A 111.6(3) .
B6A B5A B9A C9A -148.1(3) .
C5A B5A B9A B12A 153.0(3) .
C1A B5A B9A B12A -60.0(3) .
B8A B5A B9A B12A 38.6(2) .
B4A B5A B9A B12A -99.4(3) .
B6A B5A B9A B12A 0.9(3) .
C5A B5A B9A B4A -107.6(4) .
C1A B5A B9A B4A 39.4(2) .
B8A B5A B9A B4A 138.0(3) .
B6A B5A B9A B4A 100.3(3) .
C5A B5A B9A B10A -144.8(3) .
C1A B5A B9A B10A 2.2(3) .
B8A B5A B9A B10A 100.9(3) .
B4A B5A B9A B10A -37.2(2) .
B6A B5A B9A B10A 63.1(3) .
C5A B5A B9A B8A 114.3(4) .
C1A B5A B9A B8A -98.7(3) .
B4A B5A B9A B8A -138.0(3) .
B6A B5A B9A B8A -37.8(2) .
C8A B8A B9A C9A -0.2(5) .
B12A B8A B9A C9A -113.4(3) .
B5A B8A B9A C9A 111.0(3) .
B6A B8A B9A C9A 148.7(3) .
B7A B8A B9A C9A -148.6(3) .
C8A B8A B9A B12A 113.2(3) .
B5A B8A B9A B12A -135.6(3) .
B6A B8A B9A B12A -97.9(3) .
B7A B8A B9A B12A -35.2(2) .
C8A B8A B9A B4A -148.9(3) .
B12A B8A B9A B4A 97.9(3) .
B5A B8A B9A B4A -37.7(2) .
B6A B8A B9A B4A 0.0(3) .
B7A B8A B9A B4A 62.7(3) .
C8A B8A B9A B5A -111.3(3) .
B12A B8A B9A B5A 135.6(3) .
B6A B8A B9A B5A 37.7(2) .
B7A B8A B9A B5A 100.3(3) .
C8A B8A B9A B10A 148.4(3) .
B12A B8A B9A B10A 35.2(2) .
B5A B8A B9A B10A -100.3(3) .
B6A B8A B9A B10A -62.6(3) .
B7A B8A B9A B10A 0.0(3) .
C4A B4A B10A C10A 2.9(5) .
C1A B4A B10A C10A 149.5(3) .
B9A B4A B10A C10A -111.8(3) .
B3A B4A B10A C10A 110.3(3) .
B5A B4A B10A C10A -149.5(3) .
C4A B4A B10A B12A 153.4(3) .
C1A B4A B10A B12A -60.0(3) .
B9A B4A B10A B12A 38.7(2) .
B3A B4A B10A B12A -99.2(3) .
B5A B4A B10A B12A 1.0(3) .
C4A B4A B10A B3A -107.4(4) .
C1A B4A B10A B3A 39.2(2) .
B9A B4A B10A B3A 137.9(3) .
B5A B4A B10A B3A 100.2(3) .
C4A B4A B10A B9A 114.7(4) .
C1A B4A B10A B9A -98.6(3) .
B3A B4A B10A B9A -137.9(3) .
B5A B4A B10A B9A -37.6(2) .
C4A B4A B10A B11A -144.5(3) .
C1A B4A B10A B11A 2.1(3) .
B9A B4A B10A B11A 100.8(3) .
B3A B4A B10A B11A -37.1(2) .
B5A B4A B10A B11A 63.1(3) .
C3A B3A B10A C10A -3.9(5) .
C1A B3A B10A C10A -150.5(3) .
B11A B3A B10A C10A 110.7(3) .
B4A B3A B10A C10A -111.1(3) .
B2A B3A B10A C10A 148.3(3) .
C3A B3A B10A B4A 107.2(4) .
C1A B3A B10A B4A -39.4(2) .
B11A B3A B10A B4A -138.2(3) .
B2A B3A B10A B4A -100.6(3) .
C3A B3A B10A B12A -153.4(3) .
C1A B3A B10A B12A 60.0(3) .
B11A B3A B10A B12A -38.8(2) .
B4A B3A B10A B12A 99.4(3) .
B2A B3A B10A B12A -1.2(3) .
C3A B3A B10A B9A 144.5(3) .
C1A B3A B10A B9A -2.0(3) .
B11A B3A B10A B9A -100.8(3) .
B4A B3A B10A B9A 37.3(2) .
B2A B3A B10A B9A -63.3(3) .
C3A B3A B10A B11A -114.6(4) .
C1A B3A B10A B11A 98.8(3) .
B4A B3A B10A B11A 138.2(3) .
B2A B3A B10A B11A 37.6(2) .
C9A B9A B10A C10A -1.1(5) .
B12A B9A B10A C10A -114.5(3) .
B4A B9A B10A C10A 110.0(3) .
B5A B9A B10A C10A 147.7(3) .
B8A B9A B10A C10A -149.6(3) .
C9A B9A B10A B4A -111.1(3) .
B12A B9A B10A B4A 135.5(3) .
B5A B9A B10A B4A 37.7(2) .
B8A B9A B10A B4A 100.4(3) .
C9A B9A B10A B12A 113.3(3) .
B4A B9A B10A B12A -135.5(3) .
B5A B9A B10A B12A -97.9(3) .
B8A B9A B10A B12A -35.2(2) .
C9A B9A B10A B3A -148.9(3) .
B12A B9A B10A B3A 97.7(3) .
B4A B9A B10A B3A -37.8(2) .
B5A B9A B10A B3A -0.1(3) .
B8A B9A B10A B3A 62.6(3) .
C9A B9A B10A B11A 148.3(3) .
B12A B9A B10A B11A 35.0(2) .
B4A B9A B10A B11A -100.6(3) .
B5A B9A B10A B11A -62.9(3) .
B8A B9A B10A B11A -0.2(3) .
C3A B3A B11A C11A 4.7(5) .
C1A B3A B11A C11A 151.2(3) .
B10A B3A B11A C11A -110.3(4) .
B4A B3A B11A C11A -147.7(3) .
B2A B3A B11A C11A 111.6(4) .
C3A B3A B11A B12A 153.8(3) .
C1A B3A B11A B12A -59.7(3) .
B10A B3A B11A B12A 38.8(2) .
B4A B3A B11A B12A 1.4(3) .
B2A B3A B11A B12A -99.3(3) .
C3A B3A B11A B2A -106.9(4) .
C1A B3A B11A B2A 39.6(2) .
B10A B3A B11A B2A 138.1(3) .
B4A B3A B11A B2A 100.7(3) .
C3A B3A B11A B7A -144.1(3) .
C1A B3A B11A B7A 2.4(3) .
B10A B3A B11A B7A 100.9(3) .
B4A B3A B11A B7A 63.6(3) .
B2A B3A B11A B7A -37.2(2) .
C3A B3A B11A B10A 115.0(4) .
C1A B3A B11A B10A -98.5(3) .
B4A B3A B11A B10A -37.4(2) .
B2A B3A B11A B10A -138.1(3) .
C12A B2A B11A C11A -4.3(5) .
C1A B2A B11A C11A -151.1(3) .
B7A B2A B11A C11A 110.2(3) .
B6A B2A B11A C11A 148.1(3) .
B3A B2A B11A C11A -111.9(3) .
C12A B2A B11A B12A -153.1(3) .
C1A B2A B11A B12A 60.1(3) .
B7A B2A B11A B12A -38.6(2) .
B6A B2A B11A B12A -0.7(3) .
B3A B2A B11A B12A 99.3(3) .
C12A B2A B11A B3A 107.6(4) .
C1A B2A B11A B3A -39.2(2) .
B7A B2A B11A B3A -137.9(3) .
B6A B2A B11A B3A -99.9(3) .
C12A B2A B11A B7A -114.6(4) .
C1A B2A B11A B7A 98.7(3) .
B6A B2A B11A B7A 37.9(2) .
B3A B2A B11A B7A 137.9(3) .
C12A B2A B11A B10A 144.7(3) .
C1A B2A B11A B10A -2.0(3) .
B7A B2A B11A B10A -100.7(3) .
B6A B2A B11A B10A -62.8(3) .
B3A B2A B11A B10A 37.1(2) .
C7A B7A B11A C11A 0.1(5) .
B2A B7A B11A C11A -111.4(3) .
B12A B7A B11A C11A 113.0(3) .
B6A B7A B11A C11A -149.2(3) .
B8A B7A B11A C11A 147.9(3) .
C7A B7A B11A B12A -112.9(3) .
B2A B7A B11A B12A 135.6(3) .
B6A B7A B11A B12A 97.8(3) .
B8A B7A B11A B12A 35.0(2) .
C7A B7A B11A B3A 149.2(3) .
B2A B7A B11A B3A 37.8(2) .
B12A B7A B11A B3A -97.9(3) .
B6A B7A B11A B3A -0.1(3) .
B8A B7A B11A B3A -62.9(3) .
C7A B7A B11A B2A 111.5(3) .
B12A B7A B11A B2A -135.6(3) .
B6A B7A B11A B2A -37.9(2) .
B8A B7A B11A B2A -100.7(3) .
C7A B7A B11A B10A -148.1(3) .
B2A B7A B11A B10A 100.4(3) .
B12A B7A B11A B10A -35.2(2) .
B6A B7A B11A B10A 62.6(3) .
B8A B7A B11A B10A -0.3(3) .
C10A B10A B11A C11A 1.9(5) .
B4A B10A B11A C11A 149.3(3) .
B12A B10A B11A C11A -113.0(3) .
B3A B10A B11A C11A 111.7(3) .
B9A B10A B11A C11A -147.9(3) .
C10A B10A B11A B12A 114.9(3) .
B4A B10A B11A B12A -97.8(3) .
B3A B10A B11A B12A -135.3(3) .
B9A B10A B11A B12A -35.0(2) .
C10A B10A B11A B3A -109.8(3) .
B4A B10A B11A B3A 37.6(2) .
B12A B10A B11A B3A 135.3(3) .
B9A B10A B11A B3A 100.4(3) .
C10A B10A B11A B2A -147.4(3) .
B4A B10A B11A B2A -0.1(3) .
B12A B10A B11A B2A 97.7(3) .
B3A B10A B11A B2A -37.6(2) .
B9A B10A B11A B2A 62.8(3) .
C10A B10A B11A B7A 150.1(3) .
B4A B10A B11A B7A -62.5(3) .
B12A B10A B11A B7A 35.2(2) .
B3A B10A B11A B7A -100.1(3) .
B9A B10A B11A B7A 0.3(3) .
N1A C2A B12A B8A -73(22) .
N1A C2A B12A B9A -2(22) .
N1A C2A B12A B7A -144(22) .
N1A C2A B12A B11A 144(22) .
N1A C2A B12A B10A 71(22) .
C8A B8A B12A C2A 1.3(5) .
B5A B8A B12A C2A 149.6(3) .
B6A B8A B12A C2A -147.4(3) .
B9A B8A B12A C2A 110.9(3) .
B7A B8A B12A C2A -108.9(3) .
C8A B8A B12A B9A -109.6(4) .
B5A B8A B12A B9A 38.7(2) .
B6A B8A B12A B9A 101.7(3) .
B7A B8A B12A B9A 140.3(2) .
C8A B8A B12A B7A 110.1(3) .
B5A B8A B12A B7A -101.5(3) .
B6A B8A B12A B7A -38.6(2) .
B9A B8A B12A B7A -140.3(2) .
C8A B8A B12A B11A 146.9(3) .
B5A B8A B12A B11A -64.8(3) .
B6A B8A B12A B11A -1.8(3) .
B9A B8A B12A B11A -103.5(3) .
B7A B8A B12A B11A 36.7(2) .
C8A B8A B12A B10A -146.5(3) .
B5A B8A B12A B10A 1.8(3) .
B6A B8A B12A B10A 64.8(3) .
B9A B8A B12A B10A -36.9(2) .
B7A B8A B12A B10A 103.3(3) .
C9A B9A B12A C2A 1.7(5) .
B4A B9A B12A C2A 150.5(3) .
B5A B9A B12A C2A -146.5(3) .
B10A B9A B12A C2A 111.7(3) .
B8A B9A B12A C2A -107.8(3) .
C9A B9A B12A B8A 109.5(4) .
B4A B9A B12A B8A -101.7(3) .
B5A B9A B12A B8A -38.7(2) .
B10A B9A B12A B8A -140.4(3) .
C9A B9A B12A B7A 146.8(3) .
B4A B9A B12A B7A -64.4(3) .
B5A B9A B12A B7A -1.4(3) .
B10A B9A B12A B7A -103.1(3) .
B8A B9A B12A B7A 37.3(2) .
C9A B9A B12A B11A -146.8(3) .
B4A B9A B12A B11A 1.9(3) .
B5A B9A B12A B11A 65.0(3) .
B10A B9A B12A B11A -36.8(3) .
B8A B9A B12A B11A 103.6(3) .
C9A B9A B12A B10A -110.1(4) .
B4A B9A B12A B10A 38.7(2) .
B5A B9A B12A B10A 101.7(3) .
B8A B9A B12A B10A 140.4(3) .
C7A B7A B12A C2A -0.8(5) .
B2A B7A B12A C2A -149.8(3) .
B6A B7A B12A C2A 147.2(3) .
B11A B7A B12A C2A -110.8(3) .
B8A B7A B12A C2A 108.6(3) .
C7A B7A B12A B8A -109.4(3) .
B2A B7A B12A B8A 101.6(3) .
B6A B7A B12A B8A 38.6(2) .
B11A B7A B12A B8A 140.6(2) .
C7A B7A B12A B9A -146.6(3) .
B2A B7A B12A B9A 64.5(3) .
B6A B7A B12A B9A 1.4(3) .
B11A B7A B12A B9A 103.4(3) .
B8A B7A B12A B9A -37.2(2) .
C7A B7A B12A B11A 110.0(4) .
B2A B7A B12A B11A -39.0(2) .
B6A B7A B12A B11A -102.0(3) .
B8A B7A B12A B11A -140.6(2) .
C7A B7A B12A B10A 146.9(3) .
B2A B7A B12A B10A -2.0(3) .
B6A B7A B12A B10A -65.1(3) .
B11A B7A B12A B10A 36.9(2) .
B8A B7A B12A B10A -103.7(3) .
C11A B11A B12A C2A -1.9(5) .
B3A B11A B12A C2A -150.6(3) .
B2A B11A B12A C2A 146.4(3) .
B7A B11A B12A C2A 107.9(3) .
B10A B11A B12A C2A -111.7(3) .
C11A B11A B12A B8A -146.7(3) .
B3A B11A B12A B8A 64.6(3) .
B2A B11A B12A B8A 1.6(3) .
B7A B11A B12A B8A -36.9(2) .
B10A B11A B12A B8A 103.4(3) .
C11A B11A B12A B9A 146.6(3) .
B3A B11A B12A B9A -2.1(3) .
B2A B11A B12A B9A -65.1(3) .
B7A B11A B12A B9A -103.6(3) .
B10A B11A B12A B9A 36.7(3) .
C11A B11A B12A B7A -109.8(4) .
B3A B11A B12A B7A 101.5(3) .
B2A B11A B12A B7A 38.5(2) .
B10A B11A B12A B7A 140.4(3) .
C11A B11A B12A B10A 109.8(4) .
B3A B11A B12A B10A -38.9(2) .
B2A B11A B12A B10A -101.9(3) .
B7A B11A B12A B10A -140.4(3) .
C10A B10A B12A C2A 0.7(5) .
B4A B10A B12A C2A -148.4(3) .
B3A B10A B12A C2A 148.6(3) .
B9A B10A B12A C2A -109.6(3) .
B11A B10A B12A C2A 109.8(3) .
C10A B10A B12A B8A 147.3(3) .
B4A B10A B12A B8A -1.8(3) .
B3A B10A B12A B8A -64.8(3) .
B9A B10A B12A B8A 37.0(2) .
B11A B10A B12A B8A -103.7(3) .
C10A B10A B12A B9A 110.3(4) .
B4A B10A B12A B9A -38.8(2) .
B3A B10A B12A B9A -101.8(3) .
B11A B10A B12A B9A -140.6(3) .
C10A B10A B12A B7A -145.9(3) .
B4A B10A B12A B7A 65.0(3) .
B3A B10A B12A B7A 2.0(3) .
B9A B10A B12A B7A 103.8(3) .
B11A B10A B12A B7A -36.8(2) .
C10A B10A B12A B11A -109.0(4) .
B4A B10A B12A B11A 101.9(3) .
B3A B10A B12A B11A 38.9(2) .
B9A B10A B12A B11A 140.6(3) .
C3 P1 C1 C2 -58.0(3) .
C5 P1 C1 C2 53.1(3) .
Pt1 P1 C1 C2 176.7(2) .
C5 P1 C3 C4 -173.8(3) .
C1 P1 C3 C4 -64.4(3) .
Pt1 P1 C3 C4 57.2(3) .
C3 P1 C5 C6 170.2(3) .
C1 P1 C5 C6 59.5(3) .
Pt1 P1 C5 C6 -60.5(3) .
C4S O1S C1S C2S -35.6(6) .
O1S C1S C2S C3S 27.7(7) .
C1S C2S C3S C4S -11.1(8) .
C1S O1S C4S C3S 28.3(7) .
C2S C3S C4S O1S -9.6(8) .
